data_7032691
loop_
_publ_author_name
'Ludwig, Gerd'
'R\"uffer, Tobias'
'Hoppe, Andr\'e'
'Walther, Till'
'Lang, Heinrich'
'Ebbinghaus, Stefan G.'
'Steinborn, Dirk'

_publ_section_title
;
 Lithiated sulfoxides: \a-sulfinyl functionalized carbanions.
;
_journal_issue 12
_journal_name_full 'Dalton transactions (Cambridge, England : 2003)'
_journal_page_first 5323
_journal_page_last 5330
_journal_paper_doi 10.1039/c4dt02238f
_journal_volume 44
_journal_year 2015
_chemical_formula_moiety 'C16 H18 O2 S'
_chemical_formula_sum 'C16 H18 O2 S'
_chemical_formula_weight 274.36
_chemical_name_systematic
; 
 ? 
;
_space_group_IT_number 14
_symmetry_cell_setting monoclinic
_symmetry_space_group_name_Hall '-P 2ybc'
_symmetry_space_group_name_H-M 'P 1 21/c 1'
_atom_sites_solution_hydrogens geom
_atom_sites_solution_primary direct
_atom_sites_solution_secondary difmap
_audit_creation_method SHELXL-97
_cell_angle_alpha 90.00
_cell_angle_beta 100.343(6)
_cell_angle_gamma 90.00
_cell_formula_units_Z 4
_cell_length_a 8.9651(6)
_cell_length_b 11.9261(7)
_cell_length_c 13.2831(9)
_cell_measurement_reflns_used 6809
_cell_measurement_temperature 200(2)
_cell_measurement_theta_max 29.54
_cell_measurement_theta_min 2.87
_cell_volume 1397.13(16)
_computing_structure_refinement 'SHELXL-97 (Sheldrick, 1997)'
_computing_structure_solution 'SHELXS-97 (Sheldrick, 1990)'
_diffrn_ambient_temperature 200(2)
_diffrn_measured_fraction_theta_full 0.999
_diffrn_measured_fraction_theta_max 0.999
_diffrn_measurement_device_type IPDS2T
_diffrn_measurement_method 'area detector'
_diffrn_radiation_monochromator graphite
_diffrn_radiation_source 'fine-focus sealed tube'
_diffrn_radiation_type MoK\a
_diffrn_radiation_wavelength 0.71073
_diffrn_reflns_av_R_equivalents 0.0229
_diffrn_reflns_av_sigmaI/netI 0.0227
_diffrn_reflns_limit_h_max 10
_diffrn_reflns_limit_h_min -11
_diffrn_reflns_limit_k_max 14
_diffrn_reflns_limit_k_min -14
_diffrn_reflns_limit_l_max 16
_diffrn_reflns_limit_l_min -15
_diffrn_reflns_number 8902
_diffrn_reflns_theta_full 26.00
_diffrn_reflns_theta_max 26.00
_diffrn_reflns_theta_min 2.87
_exptl_absorpt_coefficient_mu 0.227
_exptl_absorpt_correction_T_max 0.97224
_exptl_absorpt_correction_T_min 0.87886
_exptl_absorpt_correction_type multi-scan
_exptl_absorpt_process_details
'Spek, A.L. (2003). J. Appl. Cryst. 36, 7-13. Spek, A.L. (2009). Acta Cryst. D65, 148-155.'
_exptl_crystal_colour colourless
_exptl_crystal_density_diffrn 1.304
_exptl_crystal_density_method 'not measured'
_exptl_crystal_description skewer
_exptl_crystal_F_000 584
_exptl_crystal_size_max 0.50
_exptl_crystal_size_mid 0.31
_exptl_crystal_size_min 0.13
_refine_diff_density_max 0.262
_refine_diff_density_min -0.278
_refine_diff_density_rms 0.033
_refine_ls_extinction_method none
_refine_ls_goodness_of_fit_ref 1.038
_refine_ls_hydrogen_treatment mixed
_refine_ls_matrix_type full
_refine_ls_number_parameters 177
_refine_ls_number_reflns 2736
_refine_ls_number_restraints 0
_refine_ls_restrained_S_all 1.038
_refine_ls_R_factor_all 0.0334
_refine_ls_R_factor_gt 0.0267
_refine_ls_shift/su_max 0.000
_refine_ls_shift/su_mean 0.000
_refine_ls_structure_factor_coef Fsqd
_refine_ls_weighting_details 'calc w=1/[\s^2^(Fo^2^)+(0.0441P)^2^+0.0077P] where P=(Fo^2^+2Fc^2^)/3'
_refine_ls_weighting_scheme calc
_refine_ls_wR_factor_gt 0.0680
_refine_ls_wR_factor_ref 0.0693
_reflns_number_gt 2284
_reflns_number_total 2736
_reflns_threshold_expression >2sigma(I)
_cod_data_source_file c4dt02238f2.cif
_cod_data_source_block c:\i2t0626
_cod_depositor_comments 'Adding full bibliography for 7032687--7032693.cif.'
_cod_original_sg_symbol_Hall '-P 2ybc '
_cod_original_sg_symbol_H-M P21/c
_cod_database_code 7032691

loop_
_symmetry_equiv_pos_as_xyz
'x, y, z'
'-x, y+1/2, -z+1/2'
'-x, -y, -z'
'x, -y-1/2, z-1/2'

loop_
_atom_site_label
_atom_site_type_symbol
_atom_site_fract_x
_atom_site_fract_y
_atom_site_fract_z
_atom_site_U_iso_or_equiv
_atom_site_adp_type
_atom_site_occupancy
_atom_site_symmetry_multiplicity
_atom_site_calc_flag
_atom_site_refinement_flags
C1 C 0.95874(13) 0.19495(10) 0.21255(9) 0.0245(2) Uani 1 1 d .
C11 C 1.09090(13) 0.17193(10) 0.39865(9) 0.0255(2) Uani 1 1 d .
C4 C 0.64478(12) 0.14033(10) 0.17570(9) 0.0252(2) Uani 1 1 d .
C10 C 0.94237(13) 0.19316(10) 0.32628(8) 0.0250(2) Uani 1 1 d .
H12 H 0.8696 0.1323 0.3360 0.030 Uiso 1 1 calc R
C16 C 1.13236(14) 0.06373(11) 0.43148(9) 0.0302(3) Uani 1 1 d .
H17 H 1.0681 0.0026 0.4068 0.036 Uiso 1 1 calc R
C5 C 0.61508(14) 0.04101(11) 0.12157(10) 0.0310(3) Uani 1 1 d .
H7 H 0.6693 0.0227 0.0686 0.037 Uiso 1 1 calc R
C7 C 0.42542(15) -0.00366(11) 0.22202(10) 0.0355(3) Uani 1 1 d .
H9 H 0.3494 -0.0529 0.2377 0.043 Uiso 1 1 calc R
C12 C 1.18638(15) 0.26012(11) 0.43634(9) 0.0317(3) Uani 1 1 d .
H13 H 1.1600 0.3347 0.4150 0.038 Uiso 1 1 calc R
C8 C 0.45595(14) 0.09537(12) 0.27548(10) 0.0344(3) Uani 1 1 d .
H10 H 0.4013 0.1137 0.3283 0.041 Uiso 1 1 calc R
C14 C 1.35977(15) 0.13234(13) 0.53615(10) 0.0395(3) Uani 1 1 d .
H15 H 1.4516 0.1191 0.5827 0.047 Uiso 1 1 calc R
C15 C 1.26619(15) 0.04358(12) 0.49981(10) 0.0369(3) Uani 1 1 d .
H16 H 1.2933 -0.0308 0.5215 0.044 Uiso 1 1 calc R
C6 C 0.50556(16) -0.03131(11) 0.14555(11) 0.0364(3) Uani 1 1 d .
H8 H 0.4854 -0.1000 0.1095 0.044 Uiso 1 1 calc R
C9 C 0.56559(14) 0.16834(11) 0.25280(10) 0.0300(3) Uani 1 1 d .
H11 H 0.5863 0.2366 0.2895 0.036 Uiso 1 1 calc R
C13 C 1.31959(15) 0.24020(13) 0.50471(10) 0.0380(3) Uani 1 1 d .
H14 H 1.3837 0.3011 0.5301 0.046 Uiso 1 1 calc R
C2 C 0.99863(15) 0.08080(11) 0.17440(10) 0.0328(3) Uani 1 1 d .
H2 H 0.9935 0.0837 0.1001 0.039 Uiso 1 1 calc R
H1 H 0.9266 0.0248 0.1907 0.039 Uiso 1 1 calc R
H3 H 1.1015 0.0602 0.2077 0.039 Uiso 1 1 calc R
C3 C 1.06917(14) 0.28481(11) 0.18941(10) 0.0316(3) Uani 1 1 d .
H4 H 1.0607 0.2927 0.1152 0.038 Uiso 1 1 calc R
H5 H 1.1730 0.2630 0.2196 0.038 Uiso 1 1 calc R
H6 H 1.0447 0.3565 0.2187 0.038 Uiso 1 1 calc R
O2 O 0.87719(10) 0.29796(8) 0.34553(7) 0.0323(2) Uani 1 1 d .
H18 H 0.858(2) 0.2940(14) 0.4053(14) 0.048 Uiso 1 1 d .
O1 O 0.77778(11) 0.21335(9) 0.02761(7) 0.0399(2) Uani 1 1 d .
S S 0.77176(3) 0.24153(2) 0.13704(2) 0.02668(10) Uani 1 1 d .

loop_
_atom_site_aniso_label
_atom_site_aniso_U_11
_atom_site_aniso_U_22
_atom_site_aniso_U_33
_atom_site_aniso_U_23
_atom_site_aniso_U_13
_atom_site_aniso_U_12
C1 0.0244(6) 0.0281(6) 0.0211(5) 0.0007(5) 0.0049(4) 0.0005(5)
C11 0.0256(6) 0.0320(6) 0.0196(5) 0.0015(5) 0.0061(5) -0.0015(5)
C4 0.0213(5) 0.0313(6) 0.0222(6) 0.0033(5) 0.0016(4) 0.0032(5)
C10 0.0248(6) 0.0290(6) 0.0216(6) 0.0016(5) 0.0050(5) -0.0006(5)
C16 0.0311(6) 0.0322(6) 0.0269(6) 0.0019(5) 0.0045(5) -0.0021(5)
C5 0.0308(6) 0.0360(7) 0.0264(6) -0.0019(5) 0.0058(5) 0.0021(5)
C7 0.0288(6) 0.0382(7) 0.0394(7) 0.0078(6) 0.0057(6) -0.0028(5)
C12 0.0346(7) 0.0341(6) 0.0259(6) 0.0011(5) 0.0042(5) -0.0057(5)
C8 0.0300(6) 0.0424(7) 0.0328(7) 0.0040(5) 0.0115(5) 0.0029(5)
C14 0.0278(6) 0.0613(9) 0.0278(7) 0.0055(6) 0.0004(5) 0.0004(6)
C15 0.0368(7) 0.0423(7) 0.0316(7) 0.0081(6) 0.0058(6) 0.0067(6)
C6 0.0390(7) 0.0328(7) 0.0360(7) -0.0024(6) 0.0031(6) -0.0033(5)
C9 0.0285(6) 0.0337(6) 0.0281(6) -0.0017(5) 0.0057(5) 0.0022(5)
C13 0.0328(7) 0.0497(8) 0.0298(7) -0.0005(6) 0.0015(5) -0.0122(6)
C2 0.0318(7) 0.0342(7) 0.0318(7) -0.0037(5) 0.0039(5) 0.0059(5)
C3 0.0311(6) 0.0384(7) 0.0266(6) 0.0031(5) 0.0087(5) -0.0041(5)
O2 0.0366(5) 0.0384(5) 0.0232(4) 0.0005(4) 0.0091(4) 0.0096(4)
O1 0.0379(5) 0.0632(6) 0.0191(4) 0.0051(4) 0.0062(4) -0.0032(4)
S 0.02691(16) 0.03164(16) 0.02170(16) 0.00498(12) 0.00492(11) 0.00165(12)

loop_
_atom_type_symbol
_atom_type_description
_atom_type_scat_dispersion_real
_atom_type_scat_dispersion_imag
_atom_type_scat_source
C C 0.0033 0.0016 'International Tables Vol C Tables 4.2.6.8 and 6.1.1.4'
H H 0.0000 0.0000 'International Tables Vol C Tables 4.2.6.8 and 6.1.1.4'
O O 0.0106 0.0060 'International Tables Vol C Tables 4.2.6.8 and 6.1.1.4'
S S 0.1246 0.1234 'International Tables Vol C Tables 4.2.6.8 and 6.1.1.4'

loop_
_geom_angle_atom_site_label_1
_geom_angle_atom_site_label_2
_geom_angle_atom_site_label_3
_geom_angle
C2 C1 C3 111.24(10)
C2 C1 C10 112.57(10)
C3 C1 C10 112.68(10)
C2 C1 S 109.18(8)
C3 C1 S 103.53(8)
C10 C1 S 107.12(7)
C16 C11 C12 118.42(11)
C16 C11 C10 120.54(11)
C12 C11 C10 121.01(11)
C5 C4 C9 120.82(11)
C5 C4 S 119.90(9)
C9 C4 S 118.93(9)
O2 C10 C11 112.02(10)
O2 C10 C1 106.15(9)
C11 C10 C1 113.30(9)
O2 C10 H12 108.4
C11 C10 H12 108.4
C1 C10 H12 108.4
C15 C16 C11 121.07(12)
C15 C16 H17 119.5
C11 C16 H17 119.5
C6 C5 C4 119.37(11)
C6 C5 H7 120.3
C4 C5 H7 120.3
C8 C7 C6 120.01(12)
C8 C7 H9 120.0
C6 C7 H9 120.0
C13 C12 C11 120.58(12)
C13 C12 H13 119.7
C11 C12 H13 119.7
C7 C8 C9 120.56(12)
C7 C8 H10 119.7
C9 C8 H10 119.7
C13 C14 C15 119.93(12)
C13 C14 H15 120.0
C15 C14 H15 120.0
C14 C15 C16 119.62(13)
C14 C15 H16 120.2
C16 C15 H16 120.2
C7 C6 C5 120.16(12)
C7 C6 H8 119.9
C5 C6 H8 119.9
C8 C9 C4 119.08(12)
C8 C9 H11 120.5
C4 C9 H11 120.5
C14 C13 C12 120.38(13)
C14 C13 H14 119.8
C12 C13 H14 119.8
C1 C2 H2 109.5
C1 C2 H1 109.5
H2 C2 H1 109.5
C1 C2 H3 109.5
H2 C2 H3 109.5
H1 C2 H3 109.5
C1 C3 H4 109.5
C1 C3 H5 109.5
H4 C3 H5 109.5
C1 C3 H6 109.5
H4 C3 H6 109.5
H5 C3 H6 109.5
C10 O2 H18 106.3(12)
O1 S C4 105.13(6)
O1 S C1 105.49(5)
C4 S C1 101.51(5)

loop_
_geom_bond_atom_site_label_1
_geom_bond_atom_site_label_2
_geom_bond_distance
C1 C2 1.5175(17)
C1 C3 1.5272(16)
C1 C10 1.5440(15)
C1 S 1.8764(12)
C11 C16 1.3911(17)
C11 C12 1.3913(17)
C11 C10 1.5171(16)
C4 C5 1.3864(17)
C4 C9 1.3877(16)
C4 S 1.7961(12)
C10 O2 1.4222(15)
C10 H12 1.0000
C16 C15 1.3893(18)
C16 H17 0.9500
C5 C6 1.3863(19)
C5 H7 0.9500
C7 C8 1.380(2)
C7 C6 1.3852(19)
C7 H9 0.9500
C12 C13 1.3849(19)
C12 H13 0.9500
C8 C9 1.3859(18)
C8 H10 0.9500
C14 C13 1.380(2)
C14 C15 1.383(2)
C14 H15 0.9500
C15 H16 0.9500
C6 H8 0.9500
C9 H11 0.9500
C13 H14 0.9500
C2 H2 0.9800
C2 H1 0.9800
C2 H3 0.9800
C3 H4 0.9800
C3 H5 0.9800
C3 H6 0.9800
O2 H18 0.844(18)
O1 S 1.5023(9)

loop_
_geom_hbond_atom_site_label_D
_geom_hbond_atom_site_label_H
_geom_hbond_atom_site_label_A
_geom_hbond_distance_DH
_geom_hbond_distance_HA
_geom_hbond_distance_DA
_geom_hbond_angle_DHA
_geom_hbond_site_symmetry_A
O2 H18 O1 0.844(18) 1.892(19) 2.7269(12) 169.8(17) 4_566

loop_
_geom_torsion_atom_site_label_1
_geom_torsion_atom_site_label_2
_geom_torsion_atom_site_label_3
_geom_torsion_atom_site_label_4
_geom_torsion
C16 C11 C10 O2 146.21(10)
C12 C11 C10 O2 -31.69(15)
C16 C11 C10 C1 -93.74(13)
C12 C11 C10 C1 88.36(13)
C2 C1 C10 O2 -169.00(10)
C3 C1 C10 O2 64.21(12)
S C1 C10 O2 -48.99(10)
C2 C1 C10 C11 67.65(13)
C3 C1 C10 C11 -59.13(13)
S C1 C10 C11 -172.33(8)
C12 C11 C16 C15 -0.35(17)
C10 C11 C16 C15 -178.31(11)
C9 C4 C5 C6 -0.46(18)
S C4 C5 C6 -173.54(10)
C16 C11 C12 C13 0.15(18)
C10 C11 C12 C13 178.10(11)
C6 C7 C8 C9 0.6(2)
C13 C14 C15 C16 0.2(2)
C11 C16 C15 C14 0.17(19)
C8 C7 C6 C5 -0.9(2)
C4 C5 C6 C7 0.8(2)
C7 C8 C9 C4 -0.19(19)
C5 C4 C9 C8 0.15(18)
S C4 C9 C8 173.29(10)
C15 C14 C13 C12 -0.4(2)
C11 C12 C13 C14 0.2(2)
C5 C4 S O1 20.07(11)
C9 C4 S O1 -153.14(10)
C5 C4 S C1 -89.65(10)
C9 C4 S C1 97.14(10)
C2 C1 S O1 -43.24(9)
C3 C1 S O1 75.32(9)
C10 C1 S O1 -165.40(8)
C2 C1 S C4 66.20(9)
C3 C1 S C4 -175.23(8)
C10 C1 S C4 -55.96(9)
